data_7006849
loop_
_publ_author_name
'Liu, Fenghui'
'Chen, Wanzhi'
'Wang, Daqi'

_publ_section_title
;
 Synthesis and structural characterization of one- and two-dimensional
 coordination polymers based on platinum-silver metallic backbones.
;
_journal_issue 24
_journal_name_full 'Dalton transactions (Cambridge, England : 2003)'
_journal_page_first 3015
_journal_page_last 3024
_journal_paper_doi 10.1039/b514757c
_journal_year 2006
_chemical_formula_sum 'C32 H66 Ag2 N8 O11 Pt2'
_chemical_formula_weight 1344.85
_chemical_name_systematic
;
?
;
_space_group_IT_number 14
_symmetry_cell_setting monoclinic
_symmetry_space_group_name_Hall '-P 2ybc'
_symmetry_space_group_name_H-M 'P 1 21/c 1'
_atom_sites_solution_hydrogens geom
_atom_sites_solution_primary direct
_atom_sites_solution_secondary difmap
_audit_creation_method SHELXL-97
_cell_angle_alpha 90.00
_cell_angle_beta 98.217(2)
_cell_angle_gamma 90.00
_cell_formula_units_Z 4
_cell_length_a 20.868(3)
_cell_length_b 11.2548(13)
_cell_length_c 19.991(2)
_cell_measurement_temperature 120(2)
_cell_volume 4647.0(10)
_computing_cell_refinement 'Bruker XSCANS'
_computing_data_collection 'Bruker XSCANS'
_computing_data_reduction 'Bruker SHELXTL'
_computing_molecular_graphics 'Bruker SHELXTL'
_computing_publication_material 'Bruker SHELXTL'
_computing_structure_refinement 'SHELXL-97 (Sheldrick, 1997)'
_computing_structure_solution 'SHELXS-97 (Sheldrick, 1990)'
_diffrn_ambient_temperature 120(2)
_diffrn_measured_fraction_theta_full 0.973
_diffrn_measured_fraction_theta_max 0.973
_diffrn_measurement_device_type 'Bruker P4'
_diffrn_measurement_method '\w scans'
_diffrn_radiation_monochromator graphite
_diffrn_radiation_source 'fine-focus sealed tube'
_diffrn_radiation_type MoK\a
_diffrn_radiation_wavelength 0.71073
_diffrn_reflns_av_R_equivalents 0.0493
_diffrn_reflns_av_sigmaI/netI 0.0750
_diffrn_reflns_limit_h_max 17
_diffrn_reflns_limit_h_min -27
_diffrn_reflns_limit_k_max 14
_diffrn_reflns_limit_k_min -14
_diffrn_reflns_limit_l_max 24
_diffrn_reflns_limit_l_min -25
_diffrn_reflns_number 26514
_diffrn_reflns_theta_full 27.53
_diffrn_reflns_theta_max 27.53
_diffrn_reflns_theta_min 0.99
_exptl_absorpt_coefficient_mu 6.890
_exptl_absorpt_correction_T_max 0.1742
_exptl_absorpt_correction_T_min 0.1366
_exptl_absorpt_correction_type none
_exptl_absorpt_process_details sadabs
_exptl_crystal_colour colorless
_exptl_crystal_density_diffrn 1.922
_exptl_crystal_density_method 'not measured'
_exptl_crystal_description plate
_exptl_crystal_F_000 2608
_exptl_crystal_size_max 0.48
_exptl_crystal_size_mid 0.43
_exptl_crystal_size_min 0.39
_refine_diff_density_max 1.858
_refine_diff_density_min -1.282
_refine_diff_density_rms 0.217
_refine_ls_extinction_coef 0.00016(3)
_refine_ls_extinction_expression Fc^*^=kFc[1+0.001xFc^2^\l^3^/sin(2\q)]^-1/4^
_refine_ls_extinction_method SHELXL
_refine_ls_goodness_of_fit_ref 1.024
_refine_ls_hydrogen_treatment constr
_refine_ls_matrix_type full
_refine_ls_number_parameters 509
_refine_ls_number_reflns 10401
_refine_ls_number_restraints 120
_refine_ls_restrained_S_all 1.029
_refine_ls_R_factor_all 0.0473
_refine_ls_R_factor_gt 0.0403
_refine_ls_shift/su_max 0.002
_refine_ls_shift/su_mean 0.000
_refine_ls_structure_factor_coef Fsqd
_refine_ls_weighting_details 'calc w=1/[\s^2^(Fo^2^)+(0.0465P)^2^+10.3079P] where P=(Fo^2^+2Fc^2^)/3'
_refine_ls_weighting_scheme calc
_refine_ls_wR_factor_gt 0.1067
_refine_ls_wR_factor_ref 0.1134
_reflns_number_gt 8990
_reflns_number_total 10401
_reflns_threshold_expression >2sigma(I)
_cod_data_source_file b514757c.txt
_cod_data_source_block l479
_cod_depositor_comments
;
The following automatic conversions were performed:
'_symmetry_cell_setting' value 'Monoclinic' changed to 'monoclinic'
according to '/home/saulius/struct/CIF-dictionaries/cif_core.dic'
dictionary named 'cif_core.dic' version 2.4.1 from 2010-06-29.

Automatic conversion script
Id: cif_fix_enum 1527 2010-12-29 10:47:43Z saulius 
;
_cod_original_cell_volume 4647.0(9)
_cod_original_sg_symbol_H-M P2(1)/c
_cod_database_code 7006849

loop_
_symmetry_equiv_pos_as_xyz
'x, y, z'
'-x, y+1/2, -z+1/2'
'-x, -y, -z'
'x, -y-1/2, z-1/2'

loop_
_atom_site_label
_atom_site_type_symbol
_atom_site_fract_x
_atom_site_fract_y
_atom_site_fract_z
_atom_site_U_iso_or_equiv
_atom_site_adp_type
_atom_site_occupancy
_atom_site_symmetry_multiplicity
_atom_site_calc_flag
_atom_site_refinement_flags
_atom_site_disorder_assembly
_atom_site_disorder_group
Pt1 Pt 0.498201(9) 1.230530(19) 0.254481(9) 0.01927(8) Uani 1 1 d . . .
Pt2 Pt 1.003972(9) 0.862455(18) 0.252399(10) 0.02208(8) Uani 1 1 d . . .
Ag1 Ag 0.492914(19) 0.97947(3) 0.282530(19) 0.02069(10) Uani 1 1 d . . .
Ag2 Ag 0.98491(2) 1.11346(3) 0.25090(2) 0.02507(11) Uani 1 1 d . . .
N1 N 0.4312(2) 1.1996(4) 0.1738(2) 0.0281(10) Uani 1 1 d . . .
H1 H 0.4222 1.2593 0.1456 0.034 Uiso 1 1 calc R . .
N2 N 0.4284(2) 0.6989(4) 0.2981(2) 0.0242(9) Uani 1 1 d . . .
H2 H 0.4086 0.6300 0.2913 0.029 Uiso 1 1 calc R . .
N3 N 0.5605(2) 1.2695(4) 0.3413(2) 0.0275(10) Uani 1 1 d . . .
H3D H 0.5906 1.2099 0.3504 0.033 Uiso 1 1 calc R . .
H3E H 0.5820 1.3394 0.3358 0.033 Uiso 1 1 calc R . .
N4 N 0.4277(2) 1.2713(4) 0.3125(2) 0.0273(10) Uani 1 1 d . . .
H4D H 0.3955 1.3153 0.2877 0.033 Uiso 1 1 calc R . .
H4E H 0.4096 1.2028 0.3265 0.033 Uiso 1 1 calc R . .
N5 N 0.9732(2) 0.8431(4) 0.3429(2) 0.0279(10) Uani 1 1 d . . .
N6 N 0.9126(2) 0.8407(4) 0.2059(2) 0.0262(10) Uani 1 1 d . . .
H6 H 0.8869 0.8760 0.2340 0.031 Uiso 1 1 d R . .
N7 N 1.0419(2) 0.8844(4) 0.1639(3) 0.0278(10) Uani 1 1 d . . .
H7A H 1.0445 0.8119 0.1432 0.033 Uiso 1 1 calc R . .
H7B H 1.0152 0.9327 0.1351 0.033 Uiso 1 1 calc R . .
N8 N 1.0981(2) 0.8943(4) 0.2956(3) 0.0297(11) Uani 1 1 d . . .
H8D H 1.1012 0.9690 0.3144 0.036 Uiso 1 1 calc R . .
H8E H 1.1103 0.8398 0.3293 0.036 Uiso 1 1 calc R . .
O1 O 0.4133(2) 1.0056(3) 0.1911(2) 0.0408(12) Uani 1 1 d . . .
O2 O 0.4347(2) 0.8705(3) 0.3573(2) 0.0301(9) Uani 1 1 d . . .
O3 O 0.99875(19) 0.6479(3) 0.36338(19) 0.0290(8) Uani 1 1 d . . .
O4 O 0.9110(2) 0.6416(3) 0.1878(2) 0.0404(11) Uani 1 1 d . . .
O5 O 0.58894(18) 1.0066(3) 0.3561(2) 0.0278(8) Uani 1 1 d . . .
O6 O 0.6321(2) 0.9636(3) 0.26339(19) 0.0295(9) Uani 1 1 d . . .
O7 O 0.9250(2) 1.1217(4) 0.3447(3) 0.0508(13) Uani 1 1 d . . .
O8 O 0.8598(2) 1.0713(4) 0.2514(3) 0.0420(11) Uani 1 1 d . . .
O9 O 0.8621(2) 0.1800(3) 0.1216(2) 0.0395(10) Uani 1 1 d . . .
O10 O 0.5474(3) 0.8945(5) 0.4643(3) 0.0624(15) Uani 1 1 d . . .
O11 O 0.3919(2) 0.0859(3) 0.3999(2) 0.0399(10) Uani 1 1 d . . .
C1 C 0.3995(3) 1.1016(4) 0.1586(3) 0.0219(10) Uani 1 1 d U . .
C2 C 0.3444(3) 1.0995(5) 0.0989(3) 0.0384(15) Uani 1 1 d U . .
C3 C 0.3753(5) 1.0842(10) 0.0339(4) 0.090(3) Uani 1 1 d U . .
H3A H 0.3421 1.0939 -0.0056 0.135 Uiso 1 1 calc R . .
H3B H 0.3944 1.0047 0.0332 0.135 Uiso 1 1 calc R . .
H3C H 0.4092 1.1442 0.0327 0.135 Uiso 1 1 calc R . .
C4 C 0.2983(5) 0.9993(9) 0.1061(7) 0.106(4) Uani 1 1 d U . .
H4A H 0.2786 1.0108 0.1473 0.159 Uiso 1 1 calc R . .
H4B H 0.3219 0.9238 0.1089 0.159 Uiso 1 1 calc R . .
H4C H 0.2644 0.9980 0.0668 0.159 Uiso 1 1 calc R . .
C5 C 0.3075(4) 1.2146(6) 0.0902(4) 0.063(2) Uani 1 1 d U . .
H5A H 0.2694 1.2048 0.0558 0.094 Uiso 1 1 calc R . .
H5B H 0.3354 1.2769 0.0759 0.094 Uiso 1 1 calc R . .
H5C H 0.2936 1.2372 0.1332 0.094 Uiso 1 1 calc R . .
C6 C 0.4072(3) 0.7714(4) 0.3415(3) 0.0213(11) Uani 1 1 d . . .
C7 C 0.3480(3) 0.7389(4) 0.3746(3) 0.0231(11) Uani 1 1 d . . .
C8 C 0.3595(4) 0.7770(7) 0.4485(4) 0.054(2) Uani 1 1 d . . .
H8A H 0.3971 0.7346 0.4721 0.081 Uiso 1 1 calc R . .
H8B H 0.3211 0.7581 0.4697 0.081 Uiso 1 1 calc R . .
H8C H 0.3675 0.8627 0.4513 0.081 Uiso 1 1 calc R . .
C9 C 0.2917(3) 0.8103(8) 0.3375(5) 0.071(3) Uani 1 1 d . . .
H9A H 0.3014 0.8953 0.3423 0.106 Uiso 1 1 calc R . .
H9B H 0.2522 0.7926 0.3570 0.106 Uiso 1 1 calc R . .
H9C H 0.2853 0.7888 0.2895 0.106 Uiso 1 1 calc R . .
C10 C 0.3307(4) 0.6074(5) 0.3720(4) 0.050(2) Uani 1 1 d . . .
H10A H 0.3250 0.5800 0.3250 0.076 Uiso 1 1 calc R . .
H10B H 0.2903 0.5955 0.3909 0.076 Uiso 1 1 calc R . .
H10C H 0.3655 0.5621 0.3986 0.076 Uiso 1 1 calc R . .
C11 C 0.4580(3) 1.3406(5) 0.3717(3) 0.0375(15) Uani 1 1 d . . .
H11A H 0.4295 1.3414 0.4072 0.045 Uiso 1 1 calc R . .
H11B H 0.4655 1.4236 0.3584 0.045 Uiso 1 1 calc R . .
C12 C 0.5219(3) 1.2810(5) 0.3980(3) 0.0375(15) Uani 1 1 d . . .
H12A H 0.5460 1.3292 0.4347 0.045 Uiso 1 1 calc R . .
H12B H 0.5139 1.2015 0.4163 0.045 Uiso 1 1 calc R . .
C13 C 0.8826(3) 0.7408(4) 0.1862(3) 0.0236(11) Uani 1 1 d . . .
C14 C 0.8086(3) 0.7429(4) 0.1615(3) 0.0272(12) Uani 1 1 d . . .
C15 C 0.7758(3) 0.7221(6) 0.2239(4) 0.0449(16) Uani 1 1 d . . .
H15A H 0.7890 0.7844 0.2573 0.067 Uiso 1 1 calc R . .
H15B H 0.7887 0.6443 0.2434 0.067 Uiso 1 1 calc R . .
H15C H 0.7287 0.7242 0.2111 0.067 Uiso 1 1 calc R . .
C16 C 0.7860(3) 0.8607(5) 0.1274(4) 0.0463(18) Uani 1 1 d . . .
H16A H 0.7392 0.8577 0.1127 0.069 Uiso 1 1 calc R . .
H16B H 0.8083 0.8736 0.0880 0.069 Uiso 1 1 calc R . .
H16C H 0.7961 0.9261 0.1595 0.069 Uiso 1 1 calc R . .
C17 C 0.7902(3) 0.6424(6) 0.1099(3) 0.0381(14) Uani 1 1 d . . .
H17A H 0.7433 0.6431 0.0956 0.057 Uiso 1 1 calc R . .
H17B H 0.8031 0.5657 0.1309 0.057 Uiso 1 1 calc R . .
H17C H 0.8125 0.6546 0.0705 0.057 Uiso 1 1 calc R . .
C18 C 0.9754(3) 0.7464(4) 0.3797(3) 0.0252(11) Uani 1 1 d U . .
C19 C 0.9468(4) 0.7518(5) 0.4464(3) 0.0391(15) Uani 1 1 d U . .
C20 C 0.9550(7) 0.6383(9) 0.4848(5) 0.113(4) Uani 1 1 d U . .
H20A H 1.0013 0.6221 0.4978 0.169 Uiso 1 1 calc R . .
H20B H 0.9352 0.5734 0.4565 0.169 Uiso 1 1 calc R . .
H20C H 0.9341 0.6447 0.5255 0.169 Uiso 1 1 calc R . .
C21 C 0.8681(5) 0.7504(10) 0.4253(5) 0.085(3) Uani 1 1 d U . .
H21A H 0.8558 0.6839 0.3945 0.128 Uiso 1 1 calc R . .
H21B H 0.8541 0.8252 0.4027 0.128 Uiso 1 1 calc R . .
H21C H 0.8473 0.7412 0.4660 0.128 Uiso 1 1 calc R . .
C22 C 0.9604(7) 0.8619(10) 0.4846(6) 0.113(4) Uani 1 1 d U . .
H22A H 0.9459 0.8541 0.5289 0.169 Uiso 1 1 calc R . .
H22B H 0.9375 0.9279 0.4598 0.169 Uiso 1 1 calc R . .
H22C H 1.0071 0.8775 0.4908 0.169 Uiso 1 1 calc R . .
C23 C 1.1073(3) 0.9382(5) 0.1783(3) 0.0336(13) Uani 1 1 d . . .
H23A H 1.1037 1.0255 0.1826 0.040 Uiso 1 1 calc R . .
H23B H 1.1324 0.9208 0.1410 0.040 Uiso 1 1 calc R . .
C24 C 1.1409(3) 0.8853(5) 0.2440(3) 0.0326(13) Uani 1 1 d . . .
H24A H 1.1516 0.8009 0.2370 0.039 Uiso 1 1 calc R . .
H24B H 1.1817 0.9286 0.2590 0.039 Uiso 1 1 calc R . .
C25 C 0.6367(2) 0.9963(4) 0.3241(3) 0.0227(10) Uani 1 1 d . . .
C26 C 0.7027(3) 1.0331(5) 0.3596(3) 0.0243(11) Uani 1 1 d . . .
C27 C 0.7541(3) 1.0423(4) 0.3231(3) 0.0245(11) Uani 1 1 d . . .
H27 H 0.7481 1.0218 0.2766 0.029 Uiso 1 1 calc R . .
C28 C 0.8147(3) 1.0813(5) 0.3538(3) 0.0297(12) Uani 1 1 d . . .
C29 C 0.8703(3) 1.0914(5) 0.3132(4) 0.0401(16) Uani 1 1 d . . .
C30 C 0.8223(3) 1.1092(7) 0.4227(4) 0.0510(19) Uani 1 1 d . . .
H30 H 0.8630 1.1370 0.4444 0.061 Uiso 1 1 calc R . .
C31 C 0.7723(3) 1.0974(8) 0.4593(4) 0.057(2) Uani 1 1 d . . .
H31 H 0.7788 1.1149 0.5062 0.069 Uiso 1 1 calc R . .
C32 C 0.7118(3) 1.0597(6) 0.4281(3) 0.0367(14) Uani 1 1 d . . .
H32 H 0.6769 1.0522 0.4535 0.044 Uiso 1 1 calc R . .

loop_
_atom_site_aniso_label
_atom_site_aniso_U_11
_atom_site_aniso_U_22
_atom_site_aniso_U_33
_atom_site_aniso_U_23
_atom_site_aniso_U_13
_atom_site_aniso_U_12
Pt1 0.01937(12) 0.01421(12) 0.02325(12) 0.00276(6) -0.00028(9) -0.00080(7)
Pt2 0.01671(12) 0.01158(12) 0.03637(14) 0.00130(7) -0.00167(9) -0.00039(7)
Ag1 0.02083(19) 0.01371(18) 0.0263(2) 0.00030(13) -0.00069(15) -0.00065(14)
Ag2 0.01680(19) 0.01308(19) 0.0443(3) 0.00045(14) 0.00069(17) -0.00067(15)
N1 0.028(3) 0.024(2) 0.030(2) 0.0090(19) -0.006(2) -0.0044(19)
N2 0.025(2) 0.017(2) 0.030(2) -0.0035(17) 0.0036(19) -0.0055(18)
N3 0.024(2) 0.019(2) 0.036(3) -0.0018(18) -0.009(2) 0.0020(18)
N4 0.026(3) 0.026(2) 0.029(3) 0.0077(18) 0.002(2) 0.0024(19)
N5 0.027(2) 0.016(2) 0.039(3) -0.0021(18) 0.002(2) 0.0011(18)
N6 0.014(2) 0.020(2) 0.042(3) -0.0031(19) -0.0036(19) 0.0015(17)
N7 0.018(2) 0.026(2) 0.040(3) 0.0064(19) 0.003(2) -0.0004(18)
N8 0.020(2) 0.015(2) 0.050(3) 0.0025(19) -0.008(2) -0.0022(17)
O1 0.049(3) 0.0147(18) 0.049(3) 0.0000(17) -0.029(2) 0.0004(18)
O2 0.030(2) 0.0240(19) 0.038(2) -0.0081(16) 0.0106(18) -0.0080(16)
O3 0.033(2) 0.0197(18) 0.033(2) 0.0006(15) 0.0000(17) 0.0012(16)
O4 0.024(2) 0.0197(19) 0.071(3) -0.005(2) -0.015(2) 0.0014(17)
O5 0.0197(18) 0.031(2) 0.032(2) 0.0046(16) 0.0019(16) -0.0013(16)
O6 0.037(2) 0.0248(19) 0.025(2) -0.0014(15) -0.0034(17) -0.0042(17)
O7 0.022(2) 0.035(2) 0.097(4) 0.014(2) 0.014(3) -0.0019(19)
O8 0.042(3) 0.027(2) 0.064(3) 0.005(2) 0.032(2) 0.0022(19)
O9 0.032(2) 0.026(2) 0.057(3) -0.0071(19) -0.004(2) 0.0001(18)
O10 0.050(3) 0.090(4) 0.047(3) 0.015(3) 0.008(3) -0.023(3)
O11 0.052(3) 0.024(2) 0.047(3) 0.0033(18) 0.018(2) 0.0034(19)
C1 0.021(3) 0.022(2) 0.022(2) -0.0029(19) -0.002(2) 0.004(2)
C2 0.045(4) 0.030(3) 0.033(3) -0.005(2) -0.021(3) 0.010(3)
C3 0.095(7) 0.128(8) 0.037(4) -0.031(5) -0.024(4) 0.052(6)
C4 0.077(7) 0.079(6) 0.138(10) 0.047(6) -0.069(7) -0.032(5)
C5 0.057(5) 0.047(4) 0.071(5) -0.019(4) -0.039(4) 0.022(4)
C6 0.020(3) 0.021(2) 0.022(3) -0.0032(19) -0.002(2) -0.001(2)
C7 0.025(3) 0.022(3) 0.021(3) -0.0024(19) 0.001(2) -0.005(2)
C8 0.063(5) 0.066(5) 0.038(4) -0.015(3) 0.023(4) -0.022(4)
C9 0.023(3) 0.090(6) 0.102(7) 0.050(6) 0.015(4) 0.011(4)
C10 0.074(5) 0.034(3) 0.052(4) -0.013(3) 0.038(4) -0.025(3)
C11 0.054(4) 0.030(3) 0.031(3) -0.003(2) 0.013(3) 0.002(3)
C12 0.052(4) 0.033(3) 0.025(3) 0.001(2) -0.004(3) -0.001(3)
C13 0.017(3) 0.018(2) 0.034(3) 0.002(2) 0.001(2) 0.0011(19)
C14 0.019(3) 0.020(3) 0.041(3) -0.002(2) -0.002(2) 0.001(2)
C15 0.026(3) 0.051(4) 0.059(5) -0.003(3) 0.008(3) 0.007(3)
C16 0.029(3) 0.025(3) 0.076(5) -0.001(3) -0.023(3) 0.005(3)
C17 0.026(3) 0.037(3) 0.049(4) -0.006(3) -0.003(3) -0.001(3)
C18 0.019(3) 0.022(2) 0.032(3) -0.004(2) -0.007(2) -0.001(2)
C19 0.050(4) 0.035(3) 0.031(3) -0.003(2) -0.001(3) 0.004(3)
C20 0.200(12) 0.068(6) 0.089(7) -0.001(5) 0.084(8) 0.006(7)
C21 0.081(7) 0.110(8) 0.066(6) -0.013(5) 0.016(6) -0.002(6)
C22 0.166(11) 0.090(7) 0.096(7) -0.034(6) 0.069(8) -0.019(8)
C23 0.024(3) 0.020(3) 0.056(4) 0.009(2) 0.003(3) 0.001(2)
C24 0.019(3) 0.020(3) 0.057(4) 0.004(2) 0.000(3) 0.001(2)
C25 0.020(2) 0.017(2) 0.028(3) 0.0046(19) -0.005(2) 0.001(2)
C26 0.022(3) 0.023(3) 0.028(3) -0.005(2) 0.002(2) -0.003(2)
C27 0.022(3) 0.021(2) 0.031(3) 0.002(2) 0.006(2) 0.006(2)
C28 0.018(3) 0.022(3) 0.049(3) -0.003(2) 0.007(3) 0.002(2)
C29 0.031(3) 0.017(3) 0.077(5) 0.010(3) 0.019(3) 0.006(2)
C30 0.026(3) 0.066(5) 0.058(4) -0.025(4) -0.002(3) -0.009(3)
C31 0.031(4) 0.098(6) 0.041(4) -0.034(4) -0.002(3) -0.002(4)
C32 0.023(3) 0.058(4) 0.030(3) -0.014(3) 0.006(2) -0.002(3)

loop_
_atom_type_symbol
_atom_type_description
_atom_type_scat_dispersion_real
_atom_type_scat_dispersion_imag
_atom_type_scat_source
C C 0.0033 0.0016 'International Tables Vol C Tables 4.2.6.8 and 6.1.1.4'
H H 0.0000 0.0000 'International Tables Vol C Tables 4.2.6.8 and 6.1.1.4'
N N 0.0061 0.0033 'International Tables Vol C Tables 4.2.6.8 and 6.1.1.4'
O O 0.0106 0.0060 'International Tables Vol C Tables 4.2.6.8 and 6.1.1.4'
Ag Ag -0.8971 1.1015 'International Tables Vol C Tables 4.2.6.8 and 6.1.1.4'
Pt Pt -1.7033 8.3905 'International Tables Vol C Tables 4.2.6.8 and 6.1.1.4'

loop_
_geom_angle_atom_site_label_1
_geom_angle_atom_site_label_2
_geom_angle_atom_site_label_3
_geom_angle
_geom_angle_site_symmetry_1
_geom_angle_site_symmetry_3
_geom_angle_publ_flag
N1 Pt1 N2 92.59(19) . 2_655 ?
N1 Pt1 N4 91.1(2) . . ?
N2 Pt1 N4 175.75(18) 2_655 . ?
N1 Pt1 N3 174.8(2) . . ?
N2 Pt1 N3 92.40(19) 2_655 . ?
N4 Pt1 N3 83.9(2) . . ?
N1 Pt1 Ag1 86.83(13) . . ?
N2 Pt1 Ag1 88.93(12) 2_655 . ?
N4 Pt1 Ag1 93.39(13) . . ?
N3 Pt1 Ag1 94.70(12) . . ?
N1 Pt1 Ag1 91.44(13) . 2_655 ?
N2 Pt1 Ag1 87.51(12) 2_655 2_655 ?
N4 Pt1 Ag1 90.28(13) . 2_655 ?
N3 Pt1 Ag1 87.35(12) . 2_655 ?
Ag1 Pt1 Ag1 175.969(8) . 2_655 ?
N6 Pt2 N5 90.0(2) . . ?
N6 Pt2 N7 94.16(19) . . ?
N5 Pt2 N7 175.89(18) . . ?
N6 Pt2 N8 176.06(18) . . ?
N5 Pt2 N8 92.9(2) . . ?
N7 Pt2 N8 83.0(2) . . ?
N6 Pt2 Ag2 86.79(12) . 2_745 ?
N5 Pt2 Ag2 87.19(12) . 2_745 ?
N7 Pt2 Ag2 93.22(13) . 2_745 ?
N8 Pt2 Ag2 96.09(12) . 2_745 ?
N6 Pt2 Ag2 89.66(12) . . ?
N5 Pt2 Ag2 93.15(12) . . ?
N7 Pt2 Ag2 86.69(13) . . ?
N8 Pt2 Ag2 87.44(12) . . ?
Ag2 Pt2 Ag2 176.431(8) 2_745 . ?
O1 Ag1 O5 160.14(15) . . ?
O1 Ag1 O2 100.83(16) . . ?
O5 Ag1 O2 98.07(14) . . ?
O1 Ag1 Pt1 76.37(10) . . ?
O5 Ag1 Pt1 86.62(9) . . ?
O2 Ag1 Pt1 131.29(9) . . ?
O1 Ag1 Pt1 89.21(10) . 2_645 ?
O5 Ag1 Pt1 101.90(9) . 2_645 ?
O2 Ag1 Pt1 73.85(9) . 2_645 ?
Pt1 Ag1 Pt1 152.568(16) . 2_645 ?
O4 Ag2 O3 103.21(16) 2_755 2_755 ?
O4 Ag2 O7 97.62(18) 2_755 . ?
O3 Ag2 O7 154.49(15) 2_755 . ?
O4 Ag2 Pt2 78.79(10) 2_755 2_755 ?
O3 Ag2 Pt2 78.01(9) 2_755 2_755 ?
O7 Ag2 Pt2 91.94(10) . 2_755 ?
O4 Ag2 Pt2 90.62(10) 2_755 . ?
O3 Ag2 Pt2 97.59(9) 2_755 . ?
O7 Ag2 Pt2 96.74(10) . . ?
Pt2 Ag2 Pt2 167.126(18) 2_755 . ?
C1 N1 Pt1 127.5(4) . . ?
C1 N1 H1 116.3 . . ?
Pt1 N1 H1 116.3 . . ?
C6 N2 Pt1 126.1(4) . 2_645 ?
C6 N2 H2 116.9 . . ?
Pt1 N2 H2 116.9 2_645 . ?
C12 N3 Pt1 108.4(4) . . ?
C12 N3 H3D 110.0 . . ?
Pt1 N3 H3D 110.0 . . ?
C12 N3 H3E 110.0 . . ?
Pt1 N3 H3E 110.0 . . ?
H3D N3 H3E 108.4 . . ?
C11 N4 Pt1 108.1(4) . . ?
C11 N4 H4D 110.1 . . ?
Pt1 N4 H4D 110.1 . . ?
C11 N4 H4E 110.1 . . ?
Pt1 N4 H4E 110.1 . . ?
H4D N4 H4E 108.4 . . ?
C18 N5 Pt2 127.2(4) . . ?
C13 N6 Pt2 128.2(4) . . ?
C13 N6 H6 105.0 . . ?
Pt2 N6 H6 105.1 . . ?
C23 N7 Pt2 109.8(4) . . ?
C23 N7 H7A 109.7 . . ?
Pt2 N7 H7A 109.7 . . ?
C23 N7 H7B 109.7 . . ?
Pt2 N7 H7B 109.7 . . ?
H7A N7 H7B 108.2 . . ?
C24 N8 Pt2 109.6(4) . . ?
C24 N8 H8D 109.8 . . ?
Pt2 N8 H8D 109.8 . . ?
C24 N8 H8E 109.8 . . ?
Pt2 N8 H8E 109.8 . . ?
H8D N8 H8E 108.2 . . ?
C1 O1 Ag1 126.8(3) . . ?
C6 O2 Ag1 123.1(3) . . ?
C18 O3 Ag2 119.9(3) . 2_745 ?
C13 O4 Ag2 121.8(3) . 2_745 ?
C25 O5 Ag1 109.7(3) . . ?
C29 O7 Ag2 97.7(5) . . ?
O1 C1 N1 122.0(5) . . ?
O1 C1 C2 118.3(5) . . ?
N1 C1 C2 119.7(5) . . ?
C4 C2 C5 109.5(8) . . ?
C4 C2 C1 110.8(6) . . ?
C5 C2 C1 112.9(5) . . ?
C4 C2 C3 110.4(8) . . ?
C5 C2 C3 105.6(7) . . ?
C1 C2 C3 107.4(6) . . ?
C2 C3 H3A 109.5 . . ?
C2 C3 H3B 109.5 . . ?
H3A C3 H3B 109.5 . . ?
C2 C3 H3C 109.5 . . ?
H3A C3 H3C 109.5 . . ?
H3B C3 H3C 109.5 . . ?
C2 C4 H4A 109.5 . . ?
C2 C4 H4B 109.5 . . ?
H4A C4 H4B 109.5 . . ?
C2 C4 H4C 109.5 . . ?
H4A C4 H4C 109.5 . . ?
H4B C4 H4C 109.5 . . ?
C2 C5 H5A 109.5 . . ?
C2 C5 H5B 109.5 . . ?
H5A C5 H5B 109.5 . . ?
C2 C5 H5C 109.5 . . ?
H5A C5 H5C 109.5 . . ?
H5B C5 H5C 109.5 . . ?
O2 C6 N2 121.7(5) . . ?
O2 C6 C7 117.8(4) . . ?
N2 C6 C7 120.5(4) . . ?
C10 C7 C8 108.0(5) . . ?
C10 C7 C9 109.4(6) . . ?
C8 C7 C9 109.0(6) . . ?
C10 C7 C6 114.9(5) . . ?
C8 C7 C6 109.2(5) . . ?
C9 C7 C6 106.2(5) . . ?
C7 C8 H8A 109.5 . . ?
C7 C8 H8B 109.5 . . ?
H8A C8 H8B 109.5 . . ?
C7 C8 H8C 109.5 . . ?
H8A C8 H8C 109.5 . . ?
H8B C8 H8C 109.5 . . ?
C7 C9 H9A 109.5 . . ?
C7 C9 H9B 109.5 . . ?
H9A C9 H9B 109.5 . . ?
C7 C9 H9C 109.5 . . ?
H9A C9 H9C 109.5 . . ?
H9B C9 H9C 109.5 . . ?
C7 C10 H10A 109.5 . . ?
C7 C10 H10B 109.5 . . ?
H10A C10 H10B 109.5 . . ?
C7 C10 H10C 109.5 . . ?
H10A C10 H10C 109.5 . . ?
H10B C10 H10C 109.5 . . ?
N4 C11 C12 107.3(5) . . ?
N4 C11 H11A 110.3 . . ?
C12 C11 H11A 110.3 . . ?
N4 C11 H11B 110.3 . . ?
C12 C11 H11B 110.3 . . ?
H11A C11 H11B 108.5 . . ?
N3 C12 C11 108.6(5) . . ?
N3 C12 H12A 110.0 . . ?
C11 C12 H12A 110.0 . . ?
N3 C12 H12B 110.0 . . ?
C11 C12 H12B 110.0 . . ?
H12A C12 H12B 108.3 . . ?
O4 C13 N6 123.0(5) . . ?
O4 C13 C14 117.7(4) . . ?
N6 C13 C14 119.3(4) . . ?
C15 C14 C16 110.6(5) . . ?
C15 C14 C17 109.7(5) . . ?
C16 C14 C17 107.8(5) . . ?
C15 C14 C13 106.3(5) . . ?
C16 C14 C13 112.5(5) . . ?
C17 C14 C13 110.0(5) . . ?
C14 C15 H15A 109.5 . . ?
C14 C15 H15B 109.5 . . ?
H15A C15 H15B 109.5 . . ?
C14 C15 H15C 109.5 . . ?
H15A C15 H15C 109.5 . . ?
H15B C15 H15C 109.5 . . ?
C14 C16 H16A 109.5 . . ?
C14 C16 H16B 109.5 . . ?
H16A C16 H16B 109.5 . . ?
C14 C16 H16C 109.5 . . ?
H16A C16 H16C 109.5 . . ?
H16B C16 H16C 109.5 . . ?
C14 C17 H17A 109.5 . . ?
C14 C17 H17B 109.5 . . ?
H17A C17 H17B 109.5 . . ?
C14 C17 H17C 109.5 . . ?
H17A C17 H17C 109.5 . . ?
H17B C17 H17C 109.5 . . ?
O3 C18 N5 124.3(6) . . ?
O3 C18 C19 117.8(5) . . ?
N5 C18 C19 117.9(5) . . ?
C22 C19 C20 117.3(8) . . ?
C22 C19 C18 114.6(7) . . ?
C20 C19 C18 112.6(6) . . ?
C22 C19 C21 104.8(8) . . ?
C20 C19 C21 99.4(8) . . ?
C18 C19 C21 105.9(6) . . ?
C19 C20 H20A 109.5 . . ?
C19 C20 H20B 109.5 . . ?
H20A C20 H20B 109.5 . . ?
C19 C20 H20C 109.5 . . ?
H20A C20 H20C 109.5 . . ?
H20B C20 H20C 109.5 . . ?
C19 C21 H21A 109.5 . . ?
C19 C21 H21B 109.5 . . ?
H21A C21 H21B 109.5 . . ?
C19 C21 H21C 109.5 . . ?
H21A C21 H21C 109.5 . . ?
H21B C21 H21C 109.5 . . ?
C19 C22 H22A 109.5 . . ?
C19 C22 H22B 109.5 . . ?
H22A C22 H22B 109.5 . . ?
C19 C22 H22C 109.5 . . ?
H22A C22 H22C 109.5 . . ?
H22B C22 H22C 109.5 . . ?
N7 C23 C24 107.8(5) . . ?
N7 C23 H23A 110.1 . . ?
C24 C23 H23A 110.1 . . ?
N7 C23 H23B 110.1 . . ?
C24 C23 H23B 110.1 . . ?
H23A C23 H23B 108.5 . . ?
N8 C24 C23 109.2(5) . . ?
N8 C24 H24A 109.8 . . ?
C23 C24 H24A 109.8 . . ?
N8 C24 H24B 109.8 . . ?
C23 C24 H24B 109.8 . . ?
H24A C24 H24B 108.3 . . ?
O6 C25 O5 123.8(5) . . ?
O6 C25 C26 118.2(5) . . ?
O5 C25 C26 117.9(5) . . ?
C27 C26 C32 119.7(5) . . ?
C27 C26 C25 119.7(5) . . ?
C32 C26 C25 120.6(5) . . ?
C26 C27 C28 120.9(5) . . ?
C26 C27 H27 119.5 . . ?
C28 C27 H27 119.5 . . ?
C27 C28 C30 118.1(6) . . ?
C27 C28 C29 120.3(6) . . ?
C30 C28 C29 121.6(6) . . ?
O8 C29 O7 124.1(7) . . ?
O8 C29 C28 118.6(6) . . ?
O7 C29 C28 117.3(7) . . ?
C31 C30 C28 121.2(6) . . ?
C31 C30 H30 119.4 . . ?
C28 C30 H30 119.4 . . ?
C30 C31 C32 120.3(6) . . ?
C30 C31 H31 119.9 . . ?
C32 C31 H31 119.9 . . ?
C26 C32 C31 119.7(6) . . ?
C26 C32 H32 120.2 . . ?
C31 C32 H32 120.2 . . ?

loop_
_geom_bond_atom_site_label_1
_geom_bond_atom_site_label_2
_geom_bond_distance
_geom_bond_site_symmetry_2
_geom_bond_publ_flag
Pt1 N1 2.009(4) . ?
Pt1 N2 2.009(5) 2_655 ?
Pt1 N4 2.051(5) . ?
Pt1 N3 2.060(4) . ?
Pt1 Ag1 2.8860(5) . ?
Pt1 Ag1 2.9104(5) 2_655 ?
Pt2 N6 2.014(4) . ?
Pt2 N5 2.016(5) . ?
Pt2 N7 2.053(5) . ?
Pt2 N8 2.060(5) . ?
Pt2 Ag2 2.8135(5) 2_745 ?
Pt2 Ag2 2.8524(5) . ?
Ag1 O1 2.306(4) . ?
Ag1 O5 2.330(4) . ?
Ag1 O2 2.393(4) . ?
Ag1 Pt1 2.9104(5) 2_645 ?
Ag2 O4 2.357(4) 2_755 ?
Ag2 O3 2.389(4) 2_755 ?
Ag2 O7 2.401(6) . ?
Ag2 Pt2 2.8135(5) 2_755 ?
N1 C1 1.299(6) . ?
N1 H1 0.8800 . ?
N2 C6 1.313(7) . ?
N2 Pt1 2.009(5) 2_645 ?
N2 H2 0.8800 . ?
N3 C12 1.486(8) . ?
N3 H3D 0.9200 . ?
N3 H3E 0.9200 . ?
N4 C11 1.482(7) . ?
N4 H4D 0.9200 . ?
N4 H4E 0.9200 . ?
N5 C18 1.310(7) . ?
N6 C13 1.319(6) . ?
N6 H6 0.9200 . ?
N7 C23 1.484(7) . ?
N7 H7A 0.9200 . ?
N7 H7B 0.9200 . ?
N8 C24 1.461(8) . ?
N8 H8D 0.9200 . ?
N8 H8E 0.9200 . ?
O1 C1 1.273(6) . ?
O2 C6 1.274(6) . ?
O3 C18 1.272(6) . ?
O3 Ag2 2.389(4) 2_745 ?
O4 C13 1.263(6) . ?
O4 Ag2 2.357(4) 2_745 ?
O5 C25 1.265(7) . ?
O6 C25 1.258(7) . ?
O7 C29 1.268(8) . ?
O8 C29 1.246(9) . ?
C1 C2 1.535(7) . ?
C2 C4 1.501(11) . ?
C2 C5 1.505(9) . ?
C2 C3 1.541(11) . ?
C3 H3A 0.9800 . ?
C3 H3B 0.9800 . ?
C3 H3C 0.9800 . ?
C4 H4A 0.9800 . ?
C4 H4B 0.9800 . ?
C4 H4C 0.9800 . ?
C5 H5A 0.9800 . ?
C5 H5B 0.9800 . ?
C5 H5C 0.9800 . ?
C6 C7 1.527(8) . ?
C7 C10 1.523(7) . ?
C7 C8 1.524(8) . ?
C7 C9 1.526(9) . ?
C8 H8A 0.9800 . ?
C8 H8B 0.9800 . ?
C8 H8C 0.9800 . ?
C9 H9A 0.9800 . ?
C9 H9B 0.9800 . ?
C9 H9C 0.9800 . ?
C10 H10A 0.9800 . ?
C10 H10B 0.9800 . ?
C10 H10C 0.9800 . ?
C11 C12 1.517(9) . ?
C11 H11A 0.9900 . ?
C11 H11B 0.9900 . ?
C12 H12A 0.9900 . ?
C12 H12B 0.9900 . ?
C13 C14 1.552(7) . ?
C14 C15 1.524(9) . ?
C14 C16 1.535(8) . ?
C14 C17 1.541(8) . ?
C15 H15A 0.9800 . ?
C15 H15B 0.9800 . ?
C15 H15C 0.9800 . ?
C16 H16A 0.9800 . ?
C16 H16B 0.9800 . ?
C16 H16C 0.9800 . ?
C17 H17A 0.9800 . ?
C17 H17B 0.9800 . ?
C17 H17C 0.9800 . ?
C18 C19 1.538(9) . ?
C19 C22 1.462(11) . ?
C19 C20 1.487(11) . ?
C19 C21 1.637(13) . ?
C20 H20A 0.9800 . ?
C20 H20B 0.9800 . ?
C20 H20C 0.9800 . ?
C21 H21A 0.9800 . ?
C21 H21B 0.9800 . ?
C21 H21C 0.9800 . ?
C22 H22A 0.9800 . ?
C22 H22B 0.9800 . ?
C22 H22C 0.9800 . ?
C23 C24 1.520(8) . ?
C23 H23A 0.9900 . ?
C23 H23B 0.9900 . ?
C24 H24A 0.9900 . ?
C24 H24B 0.9900 . ?
C25 C26 1.513(7) . ?
C26 C27 1.384(8) . ?
C26 C32 1.388(8) . ?
C27 C28 1.395(8) . ?
C27 H27 0.9500 . ?
C28 C30 1.399(9) . ?
C28 C29 1.512(9) . ?
C30 C31 1.362(10) . ?
C30 H30 0.9500 . ?
C31 C32 1.393(9) . ?
C31 H31 0.9500 . ?
C32 H32 0.9500 . ?

loop_
_geom_torsion_atom_site_label_1
_geom_torsion_atom_site_label_2
_geom_torsion_atom_site_label_3
_geom_torsion_atom_site_label_4
_geom_torsion
_geom_torsion_site_symmetry_1
_geom_torsion_site_symmetry_2
_geom_torsion_site_symmetry_3
_geom_torsion_site_symmetry_4
_geom_torsion_publ_flag
N1 Pt1 Ag1 O1 -4.5(2) . . . . ?
N2 Pt1 Ag1 O1 -97.13(19) 2_655 . . . ?
N4 Pt1 Ag1 O1 86.44(19) . . . . ?
N3 Pt1 Ag1 O1 170.6(2) . . . . ?
Ag1 Pt1 Ag1 O1 -69.13(18) 2_655 . . . ?
N1 Pt1 Ag1 O5 165.21(18) . . . . ?
N2 Pt1 Ag1 O5 72.56(16) 2_655 . . . ?
N4 Pt1 Ag1 O5 -103.88(17) . . . . ?
N3 Pt1 Ag1 O5 -19.76(18) . . . . ?
Ag1 Pt1 Ag1 O5 100.55(15) 2_655 . . . ?
N1 Pt1 Ag1 O2 -97.0(2) . . . . ?
N2 Pt1 Ag1 O2 170.34(18) 2_655 . . . ?
N4 Pt1 Ag1 O2 -6.10(19) . . . . ?
N3 Pt1 Ag1 O2 78.0(2) . . . . ?
Ag1 Pt1 Ag1 O2 -161.67(17) 2_655 . . . ?
N1 Pt1 Ag1 Pt1 55.66(15) . . . 2_645 ?
N2 Pt1 Ag1 Pt1 -36.99(13) 2_655 . . 2_645 ?
N4 Pt1 Ag1 Pt1 146.57(14) . . . 2_645 ?
N3 Pt1 Ag1 Pt1 -129.31(15) . . . 2_645 ?
Ag1 Pt1 Ag1 Pt1 -9.00(11) 2_655 . . 2_645 ?
N6 Pt2 Ag2 O4 176.22(19) . . . 2_755 ?
N5 Pt2 Ag2 O4 86.29(18) . . . 2_755 ?
N7 Pt2 Ag2 O4 -89.60(18) . . . 2_755 ?
N8 Pt2 Ag2 O4 -6.4(2) . . . 2_755 ?
Ag2 Pt2 Ag2 O4 -178(19) 2_745 . . 2_755 ?
N6 Pt2 Ag2 O3 -80.36(17) . . . 2_755 ?
N5 Pt2 Ag2 O3 -170.30(17) . . . 2_755 ?
N7 Pt2 Ag2 O3 13.82(16) . . . 2_755 ?
N8 Pt2 Ag2 O3 96.98(18) . . . 2_755 ?
Ag2 Pt2 Ag2 O3 -74.93(17) 2_745 . . 2_755 ?
N6 Pt2 Ag2 O7 78.48(19) . . . . ?
N5 Pt2 Ag2 O7 -11.46(18) . . . . ?
N7 Pt2 Ag2 O7 172.66(18) . . . . ?
N8 Pt2 Ag2 O7 -104.2(2) . . . . ?
Ag2 Pt2 Ag2 O7 83.90(18) 2_745 . . . ?
N6 Pt2 Ag2 Pt2 -149.45(16) . . . 2_755 ?
N5 Pt2 Ag2 Pt2 120.62(15) . . . 2_755 ?
N7 Pt2 Ag2 Pt2 -55.27(15) . . . 2_755 ?
N8 Pt2 Ag2 Pt2 27.89(17) . . . 2_755 ?
Ag2 Pt2 Ag2 Pt2 -144.02(16) 2_745 . . 2_755 ?
N2 Pt1 N1 C1 97.2(5) 2_655 . . . ?
N4 Pt1 N1 C1 -84.9(5) . . . . ?
N3 Pt1 N1 C1 -99(2) . . . . ?
Ag1 Pt1 N1 C1 8.4(5) . . . . ?
Ag1 Pt1 N1 C1 -175.2(5) 2_655 . . . ?
N1 Pt1 N3 C12 25(2) . . . . ?
N2 Pt1 N3 C12 -171.3(4) 2_655 . . . ?
N4 Pt1 N3 C12 10.7(3) . . . . ?
Ag1 Pt1 N3 C12 -82.2(3) . . . . ?
Ag1 Pt1 N3 C12 101.3(3) 2_655 . . . ?
N1 Pt1 N4 C11 -160.5(4) . . . . ?
N2 Pt1 N4 C11 -10(2) 2_655 . . . ?
N3 Pt1 N4 C11 18.2(4) . . . . ?
Ag1 Pt1 N4 C11 112.6(3) . . . . ?
Ag1 Pt1 N4 C11 -69.1(3) 2_655 . . . ?
N6 Pt2 N5 C18 98.2(5) . . . . ?
N7 Pt2 N5 C18 -84(2) . . . . ?
N8 Pt2 N5 C18 -84.6(5) . . . . ?
Ag2 Pt2 N5 C18 11.4(5) 2_745 . . . ?
Ag2 Pt2 N5 C18 -172.2(5) . . . . ?
N5 Pt2 N6 C13 -88.4(5) . . . . ?
N7 Pt2 N6 C13 91.8(5) . . . . ?
N8 Pt2 N6 C13 136(3) . . . . ?
Ag2 Pt2 N6 C13 -1.2(5) 2_745 . . . ?
Ag2 Pt2 N6 C13 178.5(5) . . . . ?
N6 Pt2 N7 C23 163.3(3) . . . . ?
N5 Pt2 N7 C23 -14(3) . . . . ?
N8 Pt2 N7 C23 -13.9(3) . . . . ?
Ag2 Pt2 N7 C23 -109.6(3) 2_745 . . . ?
Ag2 Pt2 N7 C23 73.9(3) . . . . ?
N6 Pt2 N8 C24 -58(3) . . . . ?
N5 Pt2 N8 C24 166.3(3) . . . . ?
N7 Pt2 N8 C24 -13.7(3) . . . . ?
Ag2 Pt2 N8 C24 78.8(3) 2_745 . . . ?
Ag2 Pt2 N8 C24 -100.7(3) . . . . ?
O5 Ag1 O1 C1 -28.2(9) . . . . ?
O2 Ag1 O1 C1 133.7(5) . . . . ?
Pt1 Ag1 O1 C1 3.5(5) . . . . ?
Pt1 Ag1 O1 C1 -152.9(5) 2_645 . . . ?
O1 Ag1 O2 C6 58.1(4) . . . . ?
O5 Ag1 O2 C6 -128.0(4) . . . . ?
Pt1 Ag1 O2 C6 139.4(4) . . . . ?
Pt1 Ag1 O2 C6 -27.9(4) 2_645 . . . ?
O1 Ag1 O5 C25 -56.5(6) . . . . ?
O2 Ag1 O5 C25 141.4(3) . . . . ?
Pt1 Ag1 O5 C25 -87.3(3) . . . . ?
Pt1 Ag1 O5 C25 66.3(3) 2_645 . . . ?
O4 Ag2 O7 C29 -172.1(3) 2_755 . . . ?
O3 Ag2 O7 C29 43.3(5) 2_755 . . . ?
Pt2 Ag2 O7 C29 109.0(3) 2_755 . . . ?
Pt2 Ag2 O7 C29 -80.5(3) . . . . ?
Ag1 O1 C1 N1 1.0(8) . . . . ?
Ag1 O1 C1 C2 179.9(4) . . . . ?
Pt1 N1 C1 O1 -8.1(8) . . . . ?
Pt1 N1 C1 C2 173.0(4) . . . . ?
O1 C1 C2 C4 23.7(10) . . . . ?
N1 C1 C2 C4 -157.4(8) . . . . ?
O1 C1 C2 C5 147.0(7) . . . . ?
N1 C1 C2 C5 -34.1(9) . . . . ?
O1 C1 C2 C3 -97.0(7) . . . . ?
N1 C1 C2 C3 81.9(7) . . . . ?
Ag1 O2 C6 N2 28.0(7) . . . . ?
Ag1 O2 C6 C7 -151.7(4) . . . . ?
Pt1 N2 C6 O2 -3.6(8) 2_645 . . . ?
Pt1 N2 C6 C7 176.1(4) 2_645 . . . ?
O2 C6 C7 C10 -161.3(5) . . . . ?
N2 C6 C7 C10 19.0(8) . . . . ?
O2 C6 C7 C8 -39.8(7) . . . . ?
N2 C6 C7 C8 140.5(6) . . . . ?
O2 C6 C7 C9 77.6(7) . . . . ?
N2 C6 C7 C9 -102.1(7) . . . . ?
Pt1 N4 C11 C12 -43.1(5) . . . . ?
Pt1 N3 C12 C11 -37.3(5) . . . . ?
N4 C11 C12 N3 53.8(6) . . . . ?
Ag2 O4 C13 N6 14.5(8) 2_745 . . . ?
Ag2 O4 C13 C14 -163.8(4) 2_745 . . . ?
Pt2 N6 C13 O4 -8.0(9) . . . . ?
Pt2 N6 C13 C14 170.3(4) . . . . ?
O4 C13 C14 C15 88.5(6) . . . . ?
N6 C13 C14 C15 -89.9(6) . . . . ?
O4 C13 C14 C16 -150.4(6) . . . . ?
N6 C13 C14 C16 31.3(8) . . . . ?
O4 C13 C14 C17 -30.2(7) . . . . ?
N6 C13 C14 C17 151.4(5) . . . . ?
Ag2 O3 C18 N5 -17.0(7) 2_745 . . . ?
Ag2 O3 C18 C19 162.0(4) 2_745 . . . ?
Pt2 N5 C18 O3 0.9(8) . . . . ?
Pt2 N5 C18 C19 -178.1(4) . . . . ?
O3 C18 C19 C22 141.0(8) . . . . ?
N5 C18 C19 C22 -39.9(10) . . . . ?
O3 C18 C19 C20 3.6(10) . . . . ?
N5 C18 C19 C20 -177.3(8) . . . . ?
O3 C18 C19 C21 -103.9(7) . . . . ?
N5 C18 C19 C21 75.1(7) . . . . ?
Pt2 N7 C23 C24 37.7(5) . . . . ?
Pt2 N8 C24 C23 38.2(5) . . . . ?
N7 C23 C24 N8 -50.3(6) . . . . ?
Ag1 O5 C25 O6 -7.1(6) . . . . ?
Ag1 O5 C25 C26 168.9(3) . . . . ?
O6 C25 C26 C27 7.0(7) . . . . ?
O5 C25 C26 C27 -169.2(5) . . . . ?
O6 C25 C26 C32 -174.2(5) . . . . ?
O5 C25 C26 C32 9.6(8) . . . . ?
C32 C26 C27 C28 -1.8(8) . . . . ?
C25 C26 C27 C28 177.0(5) . . . . ?
C26 C27 C28 C30 0.9(8) . . . . ?
C26 C27 C28 C29 -179.7(5) . . . . ?
Ag2 O7 C29 O8 -2.2(6) . . . . ?
Ag2 O7 C29 C28 178.7(4) . . . . ?
C27 C28 C29 O8 4.3(8) . . . . ?
C30 C28 C29 O8 -176.3(6) . . . . ?
C27 C28 C29 O7 -176.6(5) . . . . ?
C30 C28 C29 O7 2.8(9) . . . . ?
C27 C28 C30 C31 0.9(11) . . . . ?
C29 C28 C30 C31 -178.6(7) . . . . ?
C28 C30 C31 C32 -1.6(13) . . . . ?
C27 C26 C32 C31 1.1(10) . . . . ?
C25 C26 C32 C31 -177.8(6) . . . . ?
C30 C31 C32 C26 0.6(12) . . . . ?
